data_7114270
loop_
_publ_author_name
'Hejl, Andrew'
'Trnka, Tina M.'
'Day, Michael W.'
'Grubbs, Robert H.'

_publ_section_title
;
 Terminal ruthenium carbido complexes as ??-donor ligandsElectronic
 supplementary information (ESI) available: additional crystallographic
 information. See http://www.rsc.org/suppdata/cc/b2/b207903h/
;
_journal_issue 21
_journal_name_full 'Chemical Communications'
_journal_page_first 2524
_journal_paper_doi 10.1039/b207903h
_journal_year 2002
_chemical_formula_sum 'C4 H12 Cl2 Pd S2'
_chemical_formula_weight 301.56
_chemical_name_systematic
; 
? 
;
_space_group_IT_number 14
_symmetry_cell_setting monoclinic
_symmetry_space_group_name_Hall '-P 2yn'
_symmetry_space_group_name_H-M 'P 1 21/n 1'
_atom_sites_solution_hydrogens difmap
_atom_sites_solution_primary 'Patterson method'
_atom_sites_solution_secondary difmap
_audit_creation_method SHELXL-97
_cell_angle_alpha 90.00
_cell_angle_beta 106.321(2)
_cell_angle_gamma 90.00
_cell_formula_units_Z 2
_cell_length_a 8.3567(10)
_cell_length_b 5.9396(7)
_cell_length_c 10.0652(16)
_cell_measurement_reflns_used 7117
_cell_measurement_temperature 98(2)
_cell_measurement_theta_max 26.05
_cell_measurement_theta_min 2.80
_cell_volume 479.46(11)
_computing_cell_refinement 'Bruker SAINT v6.022'
_computing_data_collection 'Bruker SMART v5.054'
_computing_data_reduction 'Bruker SAINT v6.022'
_computing_molecular_graphics 'Bruker SHELXTL'
_computing_publication_material 'Bruker SHELXTL'
_computing_structure_refinement 'SHELXL-97 (Sheldrick, 1997)'
_computing_structure_solution 'SHELXS-97 (Sheldrick, 1990)'
_diffrn_ambient_temperature 98(2)
_diffrn_measured_fraction_theta_full 0.953
_diffrn_measured_fraction_theta_max 0.953
_diffrn_measurement_device_type 'Bruker SMART 1000'
_diffrn_measurement_method '\w scans at 7 \f settings'
_diffrn_radiation_monochromator graphite
_diffrn_radiation_source 'normal-focus sealed tube'
_diffrn_radiation_type MoK\a
_diffrn_radiation_wavelength 0.71073
_diffrn_reflns_av_R_equivalents 0.0496
_diffrn_reflns_av_sigmaI/netI 0.0211
_diffrn_reflns_limit_h_max 11
_diffrn_reflns_limit_h_min -11
_diffrn_reflns_limit_k_max 7
_diffrn_reflns_limit_k_min -7
_diffrn_reflns_limit_l_max 13
_diffrn_reflns_limit_l_min -12
_diffrn_reflns_number 8998
_diffrn_reflns_theta_full 28.19
_diffrn_reflns_theta_max 28.19
_diffrn_reflns_theta_min 2.81
_exptl_absorpt_coefficient_mu 2.851
_exptl_absorpt_correction_T_max 0.7445
_exptl_absorpt_correction_T_min 0.5859
_exptl_absorpt_correction_type none
_exptl_crystal_colour Orange
_exptl_crystal_density_diffrn 2.089
_exptl_crystal_density_method 'not measured'
_exptl_crystal_description Fragment
_exptl_crystal_F_000 296
_exptl_crystal_size_max 0.21
_exptl_crystal_size_mid 0.20
_exptl_crystal_size_min 0.11
_refine_diff_density_max 1.123
_refine_diff_density_min -0.545
_refine_diff_density_rms 0.104
_refine_ls_extinction_method none
_refine_ls_goodness_of_fit_ref 1.938
_refine_ls_hydrogen_treatment Unrestrained
_refine_ls_matrix_type 'Full matrix'
_refine_ls_number_parameters 67
_refine_ls_number_reflns 1125
_refine_ls_number_restraints 0
_refine_ls_restrained_S_all 1.938
_refine_ls_R_factor_all 0.0191
_refine_ls_R_factor_gt 0.0173
_refine_ls_shift/su_max 0.001
_refine_ls_shift/su_mean 0.000
_refine_ls_structure_factor_coef Fsqd
_refine_ls_weighting_details w=1/s^2^(Fo^2^)
_refine_ls_weighting_scheme sigma
_refine_ls_wR_factor_gt 0.0389
_refine_ls_wR_factor_ref 0.0390
_reflns_number_gt 1057
_reflns_number_total 1125
_reflns_threshold_expression >2sigma(I)
_cod_data_source_file b207903h.txt
_cod_data_source_block adh02
_cod_depositor_comments
;
The following automatic conversions were performed:

'_symmetry_cell_setting' value 'Monoclinic' changed to 'monoclinic'
according to
/usr/data/users/saulius/automatic-downloads/retrospective/RSC/lib/dictionaries/cif_core.dic
dictionary named 'cif_core.dic' version 2.4.2 from
2011-04-26.

'_refine_ls_weighting_scheme' value 'Sigma' changed to
'sigma' according to
/usr/data/users/saulius/automatic-downloads/retrospective/RSC/lib/dictionaries/cif_core.dic
dictionary named 'cif_core.dic' version 2.4.2 from 2011-04-26.

Automatic conversion script
Id: cif_fix_values 2281 2013-09-26 08:29:07Z andrius 

The following automatic conversions were performed:

'_atom_sites_solution_secondary' value 'Difference Fourier map' was
changed to 'difmap'.

'_atom_sites_solution_hydrogens' value 'Difference Fourier map' was
changed to 'difmap'.

Automatic conversion script
Id: cif_fix_values 6452 2018-10-05 10:23:21Z andrius 
;
_cod_original_sg_symbol_H-M P2(1)/n
_cod_database_code 7114270

loop_
_symmetry_equiv_pos_as_xyz
'x, y, z'
'-x+1/2, y+1/2, -z+1/2'
'-x, -y, -z'
'x-1/2, -y-1/2, z-1/2'

loop_
_atom_site_label
_atom_site_type_symbol
_atom_site_fract_x
_atom_site_fract_y
_atom_site_fract_z
_atom_site_U_iso_or_equiv
_atom_site_adp_type
_atom_site_occupancy
_atom_site_symmetry_multiplicity
_atom_site_calc_flag
_atom_site_refinement_flags
Pd Pd 0.5000 0.5000 0.5000 0.00955(8) Uani 1 2 d S
Cl Cl 0.24239(6) 0.54458(7) 0.53502(5) 0.01459(11) Uani 1 1 d .
S S 0.40091(5) 0.69693(7) 0.29426(4) 0.01240(11) Uani 1 1 d .
C1 C 0.4685(3) 0.5546(3) 0.1622(2) 0.0162(4) Uani 1 1 d .
C2 C 0.5324(3) 0.9413(3) 0.3165(2) 0.0174(4) Uani 1 1 d .
H1A H 0.414(3) 0.428(4) 0.140(2) 0.021(6) Uiso 1 1 d .
H1B H 0.442(3) 0.643(4) 0.085(2) 0.018(5) Uiso 1 1 d .
H1C H 0.577(3) 0.530(3) 0.190(3) 0.022(6) Uiso 1 1 d .
H2A H 0.512(3) 1.012(3) 0.234(3) 0.022(6) Uiso 1 1 d .
H2B H 0.508(3) 1.037(4) 0.378(3) 0.028(7) Uiso 1 1 d .
H2C H 0.642(3) 0.900(4) 0.351(2) 0.020(5) Uiso 1 1 d .

loop_
_atom_site_aniso_label
_atom_site_aniso_U_11
_atom_site_aniso_U_22
_atom_site_aniso_U_33
_atom_site_aniso_U_23
_atom_site_aniso_U_13
_atom_site_aniso_U_12
Pd 0.01065(11) 0.00906(11) 0.00860(11) 0.00030(6) 0.00216(8) -0.00014(7)
Cl 0.0126(2) 0.0179(2) 0.0137(2) 0.00153(16) 0.00442(18) 0.00178(16)
S 0.0139(2) 0.0122(2) 0.0107(2) 0.00133(15) 0.00284(17) 0.00031(16)
C1 0.0215(11) 0.0143(9) 0.0121(10) -0.0021(7) 0.0037(8) -0.0001(8)
C2 0.0249(11) 0.0117(9) 0.0142(10) 0.0003(7) 0.0029(9) -0.0036(8)

loop_
_atom_type_symbol
_atom_type_description
_atom_type_scat_dispersion_real
_atom_type_scat_dispersion_imag
_atom_type_scat_source
C C 0.0033 0.0016 'International Tables Vol C Tables 4.2.6.8 and 6.1.1.4'
H H 0.0000 0.0000 'International Tables Vol C Tables 4.2.6.8 and 6.1.1.4'
S S 0.1246 0.1234 'International Tables Vol C Tables 4.2.6.8 and 6.1.1.4'
Cl Cl 0.1484 0.1585 'International Tables Vol C Tables 4.2.6.8 and 6.1.1.4'
Pd Pd -0.9988 1.0072 'International Tables Vol C Tables 4.2.6.8 and 6.1.1.4'

loop_
_geom_angle_atom_site_label_1
_geom_angle_atom_site_label_2
_geom_angle_atom_site_label_3
_geom_angle
_geom_angle_site_symmetry_1
_geom_angle_site_symmetry_3
_geom_angle_publ_flag
Cl Pd Cl 180.0 . 3_666 yes
Cl Pd S 92.066(16) . 3_666 yes
Cl Pd S 87.934(16) 3_666 3_666 yes
Cl Pd S 87.934(16) . . yes
Cl Pd S 92.066(16) 3_666 . yes
S Pd S 180.0 3_666 . yes
C1 S C2 99.47(10) . . yes
C1 S Pd 108.42(7) . . yes
C2 S Pd 104.11(7) . . yes
S C1 H1A 110.0(14) . . ?
S C1 H1B 107.7(13) . . ?
H1A C1 H1B 107(2) . . ?
S C1 H1C 110.7(15) . . ?
H1A C1 H1C 111(2) . . ?
H1B C1 H1C 110.5(19) . . ?
S C2 H2A 108.1(14) . . ?
S C2 H2B 110.3(15) . . ?
H2A C2 H2B 108(2) . . ?
S C2 H2C 110.2(14) . . ?
H2A C2 H2C 112(2) . . ?
H2B C2 H2C 108(2) . . ?

loop_
_geom_bond_atom_site_label_1
_geom_bond_atom_site_label_2
_geom_bond_distance
_geom_bond_site_symmetry_2
_geom_bond_publ_flag
Pd Cl 2.2924(5) . yes
Pd Cl 2.2924(5) 3_666 yes
Pd S 2.3191(5) 3_666 yes
Pd S 2.3191(5) . yes
S C1 1.7948(19) . yes
S C2 1.796(2) . yes
C1 H1A 0.88(2) . ?
C1 H1B 0.91(2) . ?
C1 H1C 0.88(3) . ?
C2 H2A 0.90(3) . ?
C2 H2B 0.90(2) . ?
C2 H2C 0.92(2) . ?
